data_7240709
loop_
_publ_author_name
'Borges, I. D.'
'Danielli, J. A. V.'
'Silva, V. E. G.'
'Sallum, L. O.'
'Queiroz, J. E.'
'Dias, L. D.'
'Iermak, I.'
'Aquino, G. L. B.'
'Camargo, A. J.'
'Valverde, C.'
'Os\'orio, F. A. P.'
'Baseia, B.'
'Napolitano, H. B.'

_publ_section_title
;
 Synthesis and structural studies on
 (E)-3-(2,6-difluorophenyl)-1-(4-fluorophenyl)prop-2-en-1-one: a promising
 nonlinear optical material
;
_journal_issue 38
_journal_name_full 'RSC Advances'
_journal_page_first 22542
_journal_page_last 22555
_journal_paper_doi 10.1039/D0RA03634J
_journal_volume 10
_journal_year 2020
_chemical_formula_moiety 'C15 H9 F3 O'
_chemical_formula_sum 'C15 H9 F3 O'
_chemical_formula_weight 262.22
_chemical_name_common 'fluorinated chalcone'
_chemical_name_systematic (E)-3-(2,6-difluorophenyl)-1-(4-fluorophenyl)prop-2-en-1-one
_space_group_crystal_system monoclinic
_space_group_IT_number 14
_space_group_name_Hall '-P 2ybc'
_space_group_name_H-M_alt 'P 1 21/c 1'
_atom_sites_solution_hydrogens mixed
_atom_sites_solution_primary iterative
_audit_creation_date 2019-10-04
_audit_creation_method
;
Olex2 1.2
(compiled 2018.05.29 svn.r3508 for OlexSys, GUI svn.r5506)
;
_audit_update_record
;
2020-04-16 deposited with the CCDC.	2020-05-28 downloaded from the CCDC.
;
_cell_angle_alpha 90
_cell_angle_beta 100.356(2)
_cell_angle_gamma 90
_cell_formula_units_Z 4
_cell_length_a 11.2133(5)
_cell_length_b 9.1206(4)
_cell_length_c 12.1021(5)
_cell_measurement_reflns_used 9864
_cell_measurement_temperature 296(2)
_cell_measurement_theta_max 25.94
_cell_measurement_theta_min 2.81
_cell_volume 1217.54(9)
_computing_molecular_graphics 'Olex2 (Dolomanov et al., 2009)'
_computing_publication_material 'Olex2 (Dolomanov et al., 2009)'
_computing_structure_refinement 'ShelXL (Sheldrick, 2015)'
_computing_structure_solution 'olex2.solve (Bourhis et al., 2015)'
_diffrn_ambient_temperature 296.15
_diffrn_measured_fraction_theta_full 0.999
_diffrn_measured_fraction_theta_max 0.996
_diffrn_measurement_device_type 'Bruker APEX-II CCD'
_diffrn_measurement_method '\f and \w scans'
_diffrn_radiation_type MoK\a
_diffrn_radiation_wavelength 0.71073
_diffrn_reflns_av_R_equivalents 0.0334
_diffrn_reflns_av_unetI/netI 0.0098
_diffrn_reflns_Laue_measured_fraction_full 0.999
_diffrn_reflns_Laue_measured_fraction_max 0.996
_diffrn_reflns_limit_h_max 14
_diffrn_reflns_limit_h_min -14
_diffrn_reflns_limit_k_max 11
_diffrn_reflns_limit_k_min -11
_diffrn_reflns_limit_l_max 13
_diffrn_reflns_limit_l_min -15
_diffrn_reflns_number 41914
_diffrn_reflns_point_group_measured_fraction_full 0.999
_diffrn_reflns_point_group_measured_fraction_max 0.996
_diffrn_reflns_theta_full 25.242
_diffrn_reflns_theta_max 26.422
_diffrn_reflns_theta_min 1.846
_exptl_absorpt_coefficient_mu 0.120
_exptl_absorpt_correction_type none
_exptl_crystal_colour colourless
_exptl_crystal_colour_primary colourless
_exptl_crystal_density_diffrn 1.431
_exptl_crystal_description prism
_exptl_crystal_F_000 536
_exptl_crystal_size_max 0.475
_exptl_crystal_size_mid 0.343
_exptl_crystal_size_min 0.231
_refine_diff_density_max 0.178
_refine_diff_density_min -0.195
_refine_diff_density_rms 0.041
_refine_ls_extinction_method none
_refine_ls_goodness_of_fit_ref 1.122
_refine_ls_hydrogen_treatment mixed
_refine_ls_matrix_type full
_refine_ls_number_parameters 187
_refine_ls_number_reflns 2490
_refine_ls_number_restraints 0
_refine_ls_restrained_S_all 1.122
_refine_ls_R_factor_all 0.0554
_refine_ls_R_factor_gt 0.0460
_refine_ls_shift/su_max 0.000
_refine_ls_shift/su_mean 0.000
_refine_ls_structure_factor_coef Fsqd
_refine_ls_weighting_details 'w=1/[\s^2^(Fo^2^)+(0.0520P)^2^+0.4273P] where P=(Fo^2^+2Fc^2^)/3'
_refine_ls_weighting_scheme calc
_refine_ls_wR_factor_gt 0.1251
_refine_ls_wR_factor_ref 0.1356
_reflns_Friedel_coverage 0.000
_reflns_number_gt 2087
_reflns_number_total 2490
_reflns_threshold_expression 'I > 2\s(I)'
_cod_data_source_file d0ra03634j2.cif
_cod_data_source_block mo_gb2018_3_0m
_cod_depositor_comments 'Adding full bibliography for 7240709.cif.'
_cod_database_code 7240709
_shelx_shelxl_version_number 2018/3
_shelx_space_group_comment
;
The symmetry employed for this shelxl refinement is uniquely defined
by the following loop, which should always be used as a source of
symmetry information in preference to the above space-group names.
They are only intended as comments.
;
_shelx_estimated_absorpt_t_max 0.973
_shelx_estimated_absorpt_t_min 0.945
_olex2_refinement_description
;
1. Fixed Uiso
 At 1.2 times of:
  All C(H) groups
2.a Aromatic/amide H refined with riding coordinates:
 C1(H1), C12(H12), C2(H2), C13(H13)
;
_olex2_submission_special_instructions 'No special instructions were received'

loop_
_space_group_symop_operation_xyz
'x, y, z'
'-x, y+1/2, -z+1/2'
'-x, -y, -z'
'x, -y-1/2, z-1/2'

loop_
_atom_site_label
_atom_site_type_symbol
_atom_site_fract_x
_atom_site_fract_y
_atom_site_fract_z
_atom_site_U_iso_or_equiv
_atom_site_adp_type
_atom_site_occupancy
_atom_site_site_symmetry_order
_atom_site_calc_flag
_atom_site_refinement_flags_posn
_atom_site_refinement_flags_adp
_atom_site_refinement_flags_occupancy
_atom_site_disorder_assembly
_atom_site_disorder_group
F2 F 0.76035(11) 0.41503(15) 0.72038(9) 0.0731(4) Uani 1 1 d . . . . .
F3 F 0.88019(13) 0.65247(16) 0.41361(11) 0.0859(4) Uani 1 1 d . . . . .
F1 F 0.16635(13) -0.05616(18) 0.48170(13) 0.0979(5) Uani 1 1 d . . . . .
C10 C 0.81265(15) 0.52922(19) 0.56086(14) 0.0500(4) Uani 1 1 d . . . . .
C6 C 0.44310(16) 0.2130(2) 0.42907(13) 0.0513(4) Uani 1 1 d . . . . .
C11 C 0.83380(16) 0.5080(2) 0.67666(15) 0.0544(4) Uani 1 1 d . . . . .
O1 O 0.5461(2) 0.3435(3) 0.30823(13) 0.1253(9) Uani 1 1 d . . . . .
C9 C 0.71682(18) 0.4603(2) 0.48029(16) 0.0575(5) Uani 1 1 d . . . . .
H9 H 0.7183(18) 0.484(2) 0.4075(19) 0.069 Uiso 1 1 d R . . . .
C5 C 0.43313(17) 0.1700(2) 0.53736(15) 0.0554(4) Uani 1 1 d . . . . .
H5 H 0.4916(19) 0.203(2) 0.6013(18) 0.066 Uiso 1 1 d R . . . .
C8 C 0.63070(18) 0.3706(2) 0.49827(16) 0.0594(5) Uani 1 1 d . . . . .
H8 H 0.6203(19) 0.345(2) 0.5712(19) 0.071 Uiso 1 1 d R . . . .
C1 C 0.35765(19) 0.1616(2) 0.33957(15) 0.0643(5) Uani 1 1 d . . . . .
H1 H 0.363498 0.189116 0.266743 0.077 Uiso 1 1 calc R . . . .
C15 C 0.89414(18) 0.6257(2) 0.52484(18) 0.0608(5) Uani 1 1 d . . . . .
C4 C 0.34104(19) 0.0786(3) 0.55528(17) 0.0645(5) Uani 1 1 d . . . . .
H4 H 0.333(2) 0.049(3) 0.624(2) 0.077 Uiso 1 1 d R . . . .
C3 C 0.25902(18) 0.0321(2) 0.46435(18) 0.0638(5) Uani 1 1 d . . . . .
C7 C 0.54046(19) 0.3122(2) 0.40454(15) 0.0647(5) Uani 1 1 d . . . . .
C12 C 0.92479(19) 0.5742(2) 0.75035(18) 0.0672(5) Uani 1 1 d . . . . .
H12 H 0.934225 0.556331 0.827081 0.081 Uiso 1 1 calc R . . . .
C2 C 0.2652(2) 0.0713(3) 0.35667(17) 0.0701(6) Uani 1 1 d . . . . .
H2 H 0.208238 0.037546 0.296590 0.084 Uiso 1 1 calc R . . . .
C13 C 1.0015(2) 0.6674(2) 0.7087(2) 0.0753(6) Uani 1 1 d . . . . .
H13 H 1.063999 0.712922 0.757689 0.090 Uiso 1 1 calc R . . . .
C14 C 0.9874(2) 0.6944(2) 0.5954(2) 0.0733(6) Uani 1 1 d . . . . .
H14 H 1.039(2) 0.755(3) 0.562(2) 0.088 Uiso 1 1 d R . . . .

loop_
_atom_site_aniso_label
_atom_site_aniso_U_11
_atom_site_aniso_U_22
_atom_site_aniso_U_33
_atom_site_aniso_U_23
_atom_site_aniso_U_13
_atom_site_aniso_U_12
F2 0.0778(8) 0.0931(9) 0.0477(6) 0.0031(6) 0.0093(5) -0.0171(7)
F3 0.1020(10) 0.0904(9) 0.0693(8) 0.0154(7) 0.0261(7) -0.0151(8)
F1 0.0861(9) 0.1188(12) 0.0886(10) 0.0081(8) 0.0156(7) -0.0391(9)
C10 0.0514(9) 0.0485(9) 0.0505(9) -0.0016(7) 0.0099(7) 0.0069(7)
C6 0.0543(9) 0.0596(10) 0.0379(8) -0.0019(7) 0.0030(7) 0.0038(8)
C11 0.0546(10) 0.0543(10) 0.0533(10) -0.0030(8) 0.0077(8) 0.0028(8)
O1 0.1398(17) 0.189(2) 0.0407(8) 0.0138(10) -0.0013(9) -0.0911(16)
C9 0.0630(11) 0.0665(11) 0.0424(9) 0.0013(8) 0.0080(8) 0.0002(9)
C5 0.0564(10) 0.0685(11) 0.0394(9) -0.0018(8) 0.0035(7) 0.0031(9)
C8 0.0634(11) 0.0720(12) 0.0412(9) -0.0009(8) 0.0054(8) -0.0082(9)
C1 0.0704(12) 0.0805(13) 0.0389(9) -0.0003(9) 0.0013(8) -0.0096(10)
C15 0.0642(11) 0.0555(10) 0.0647(12) 0.0043(9) 0.0167(9) 0.0030(9)
C4 0.0692(12) 0.0804(14) 0.0451(10) 0.0065(9) 0.0134(9) 0.0008(10)
C3 0.0571(11) 0.0693(12) 0.0655(12) 0.0018(10) 0.0125(9) -0.0036(9)
C7 0.0717(12) 0.0815(13) 0.0379(9) 0.0014(9) 0.0022(8) -0.0126(10)
C12 0.0702(12) 0.0648(12) 0.0609(11) -0.0054(9) -0.0032(9) 0.0027(10)
C2 0.0676(12) 0.0851(15) 0.0528(11) -0.0061(10) -0.0020(9) -0.0145(11)
C13 0.0670(13) 0.0608(12) 0.0897(16) -0.0099(11) -0.0084(11) -0.0032(10)
C14 0.0640(12) 0.0562(11) 0.1005(18) 0.0019(11) 0.0167(12) -0.0057(10)

loop_
_atom_type_symbol
_atom_type_description
_atom_type_scat_dispersion_real
_atom_type_scat_dispersion_imag
_atom_type_scat_source
C C 0.0033 0.0016 'International Tables Vol C Tables 4.2.6.8 and 6.1.1.4'
H H 0.0000 0.0000 'International Tables Vol C Tables 4.2.6.8 and 6.1.1.4'
O O 0.0106 0.0060 'International Tables Vol C Tables 4.2.6.8 and 6.1.1.4'
F F 0.0171 0.0103 'International Tables Vol C Tables 4.2.6.8 and 6.1.1.4'

loop_
_geom_angle_atom_site_label_1
_geom_angle_atom_site_label_2
_geom_angle_atom_site_label_3
_geom_angle
_geom_angle_site_symmetry_1
_geom_angle_site_symmetry_3
_geom_angle_publ_flag
C11 C10 C9 125.80(17) . . ?
C11 C10 C15 113.59(17) . . ?
C15 C10 C9 120.61(17) . . ?
C5 C6 C1 118.50(18) . . ?
C5 C6 C7 123.04(16) . . ?
C1 C6 C7 118.46(16) . . ?
F2 C11 C10 118.36(16) . . ?
F2 C11 C12 117.15(17) . . ?
C12 C11 C10 124.49(19) . . ?
C10 C9 H9 114.0(13) . . ?
C8 C9 C10 129.32(18) . . ?
C8 C9 H9 116.7(13) . . ?
C6 C5 H5 120.5(13) . . ?
C4 C5 C6 120.63(17) . . ?
C4 C5 H5 118.8(13) . . ?
C9 C8 H8 122.1(13) . . ?
C9 C8 C7 121.34(18) . . ?
C7 C8 H8 116.5(13) . . ?
C6 C1 H1 119.4 . . ?
C2 C1 C6 121.28(18) . . ?
C2 C1 H1 119.4 . . ?
F3 C15 C10 117.48(18) . . ?
F3 C15 C14 118.40(19) . . ?
C14 C15 C10 124.1(2) . . ?
C5 C4 H4 122.3(15) . . ?
C3 C4 C5 118.45(18) . . ?
C3 C4 H4 119.3(15) . . ?
F1 C3 C4 118.74(18) . . ?
F1 C3 C2 118.28(19) . . ?
C2 C3 C4 122.98(19) . . ?
O1 C7 C6 120.10(17) . . ?
O1 C7 C8 120.44(19) . . ?
C8 C7 C6 119.46(16) . . ?
C11 C12 H12 120.7 . . ?
C13 C12 C11 118.6(2) . . ?
C13 C12 H12 120.7 . . ?
C1 C2 H2 120.9 . . ?
C3 C2 C1 118.17(18) . . ?
C3 C2 H2 120.9 . . ?
C12 C13 H13 119.6 . . ?
C12 C13 C14 120.8(2) . . ?
C14 C13 H13 119.6 . . ?
C15 C14 H14 117.4(16) . . ?
C13 C14 C15 118.4(2) . . ?
C13 C14 H14 124.1(16) . . ?

loop_
_geom_bond_atom_site_label_1
_geom_bond_atom_site_label_2
_geom_bond_distance
_geom_bond_site_symmetry_2
_geom_bond_publ_flag
F2 C11 1.354(2) . ?
F3 C15 1.349(2) . ?
F1 C3 1.360(2) . ?
C10 C11 1.392(2) . ?
C10 C9 1.458(3) . ?
C10 C15 1.394(3) . ?
C6 C5 1.392(2) . ?
C6 C1 1.392(2) . ?
C6 C7 1.488(3) . ?
C11 C12 1.369(3) . ?
O1 C7 1.212(2) . ?
C9 H9 0.91(2) . ?
C9 C8 1.313(3) . ?
C5 H5 0.97(2) . ?
C5 C4 1.375(3) . ?
C8 H8 0.94(2) . ?
C8 C7 1.477(3) . ?
C1 H1 0.9300 . ?
C1 C2 1.368(3) . ?
C15 C14 1.377(3) . ?
C4 H4 0.90(2) . ?
C4 C3 1.368(3) . ?
C3 C2 1.365(3) . ?
C12 H12 0.9300 . ?
C12 C13 1.368(3) . ?
C2 H2 0.9300 . ?
C13 H13 0.9300 . ?
C13 C14 1.374(4) . ?
C14 H14 0.95(3) . ?

loop_
_geom_torsion_atom_site_label_1
_geom_torsion_atom_site_label_2
_geom_torsion_atom_site_label_3
_geom_torsion_atom_site_label_4
_geom_torsion
_geom_torsion_site_symmetry_1
_geom_torsion_site_symmetry_2
_geom_torsion_site_symmetry_3
_geom_torsion_site_symmetry_4
_geom_torsion_publ_flag
F2 C11 C12 C13 179.20(18) . . . . ?
F3 C15 C14 C13 179.89(19) . . . . ?
F1 C3 C2 C1 179.2(2) . . . . ?
C10 C11 C12 C13 -0.4(3) . . . . ?
C10 C9 C8 C7 179.66(19) . . . . ?
C10 C15 C14 C13 -0.3(3) . . . . ?
C6 C5 C4 C3 -0.6(3) . . . . ?
C6 C1 C2 C3 -0.2(3) . . . . ?
C11 C10 C9 C8 2.4(3) . . . . ?
C11 C10 C15 F3 179.96(16) . . . . ?
C11 C10 C15 C14 0.1(3) . . . . ?
C11 C12 C13 C14 0.3(3) . . . . ?
C9 C10 C11 F2 0.3(3) . . . . ?
C9 C10 C11 C12 179.91(19) . . . . ?
C9 C10 C15 F3 0.3(3) . . . . ?
C9 C10 C15 C14 -179.56(19) . . . . ?
C9 C8 C7 C6 -178.93(19) . . . . ?
C9 C8 C7 O1 1.8(4) . . . . ?
C5 C6 C1 C2 0.3(3) . . . . ?
C5 C6 C7 O1 178.4(2) . . . . ?
C5 C6 C7 C8 -0.8(3) . . . . ?
C5 C4 C3 F1 -178.78(19) . . . . ?
C5 C4 C3 C2 0.7(3) . . . . ?
C1 C6 C5 C4 0.1(3) . . . . ?
C1 C6 C7 O1 -1.9(3) . . . . ?
C1 C6 C7 C8 178.76(19) . . . . ?
C15 C10 C11 F2 -179.39(15) . . . . ?
C15 C10 C11 C12 0.2(3) . . . . ?
C15 C10 C9 C8 -178.0(2) . . . . ?
C4 C3 C2 C1 -0.3(4) . . . . ?
C7 C6 C5 C4 179.72(19) . . . . ?
C7 C6 C1 C2 -179.3(2) . . . . ?
C12 C13 C14 C15 0.1(3) . . . . ?
